data_9010395
loop_
_publ_author_name
'Matarrese, S.'
'Schingaro, E.'
'Scordari, F.'
'Stoppa, F.'
'Rosatelli, G.'
'Pedrazzi, G.'
'Ottolini, L.'

_publ_section_title
;Crystal chemistry of phlogopite from Vulture-S. Michele Subsynthem volcanic
 rocks (Mt. Vulture, Italy) and volcanological implications Locality: Masseria
 Saraceno pyroclastic flow, Vulture-San Michele Subsynthem, Mt. Vulture, Italy
 Sample: VUT191_10
;
_journal_name_full 'American Mineralogist'
_journal_page_first 426
_journal_page_last 437
_journal_paper_doi 10.2138/am.2008.2587
_journal_volume 93
_journal_year 2008
_chemical_formula_sum 'Fe1.054 H1.573 K Mg1.944 O12 Si3.97'
_chemical_name_mineral Phlogopite
_space_group_IT_number 12
_symmetry_space_group_name_Hall '-C 2y'
_symmetry_space_group_name_H-M 'C 1 2/m 1'
_cell_angle_alpha 90
_cell_angle_beta 100.0223
_cell_angle_gamma 90
_cell_length_a 5.3380
_cell_length_b 9.2430
_cell_length_c 10.1923
_cell_formula_units_Z 2
_cell_volume 495.205
_exptl_crystal_density_diffrn 3.020
_cod_original_formula_sum 'K Mg1.944 Fe1.054 Si3.97 O12 H1.573'
_cod_database_code 9010395

loop_
_symmetry_equiv_pos_as_xyz
x,y,z
1/2+x,1/2+y,z
x,-y,z
1/2+x,1/2-y,z
-x,y,-z
1/2-x,1/2+y,-z
-x,-y,-z
1/2-x,1/2-y,-z

loop_
_atom_site_aniso_label
_atom_site_aniso_U_11
_atom_site_aniso_U_22
_atom_site_aniso_U_33
_atom_site_aniso_U_12
_atom_site_aniso_U_13
_atom_site_aniso_U_23
K 0.02720 0.02770 0.03310 0.00000 0.00610 0.00000
Mg2+M1 0.01160 0.00720 0.01630 0.00000 0.00430 0.00000
Fe2+M1 0.01160 0.00720 0.01630 0.00000 0.00430 0.00000
Mg2+M2 0.00930 0.01350 0.01420 0.00000 0.00149 0.00000
Fe2+M2 0.00930 0.01350 0.01420 0.00000 0.00149 0.00000
Si4+T 0.00869 0.00913 0.01244 0.00000 0.00202 -0.00030
SiT 0.00869 0.00913 0.01244 0.00000 0.00202 -0.00030
O1 0.01660 0.02310 0.01700 -0.00570 0.00440 -0.00280
O2 0.02390 0.01450 0.01690 0.00000 -0.00080 0.00000
O3 0.01140 0.01090 0.01340 0.00030 0.00230 0.00000
O4 0.01120 0.01310 0.01250 0.00000 0.00180 0.00000
H 0.01120 0.01310 0.01250 0.00000 0.00180 0.00000

loop_
_atom_site_label
_atom_site_fract_x
_atom_site_fract_y
_atom_site_fract_z
_atom_site_occupancy
_atom_site_U_iso_or_equiv
K 0.00000 0.00000 0.00000 1.00000 0.02920
Mg2+M1 0.00000 0.50000 0.50000 0.65930 0.01150
Fe2+M1 0.00000 0.50000 0.50000 0.34070 0.01150
Mg2+M2 0.00000 0.83813 0.50000 0.64240 0.01240
Fe2+M2 0.00000 0.83813 0.50000 0.35690 0.01240
Si4+T 0.57472 0.16706 0.22445 0.29120 0.01010
SiT 0.57472 0.16706 0.22445 0.70130 0.01010
O1 0.82830 0.22651 0.16700 1.00000 0.01870
O2 0.50890 0.00000 0.16820 1.00000 0.01890
O3 0.63070 0.16822 0.39132 1.00000 0.01180
O4 0.13260 0.00000 0.39960 1.00000 0.01230
H 0.10800 0.00000 0.31300 0.78670 0.01230
